data_7224935
loop_
_publ_author_name
'Slabbert, C.'
'Rademeyer, M.'

_publ_section_title
;
 Structures and trends of neutral MXxsolvent4&#x2212;xtetrahedra and
 anionic [MX4]2&#x2212;tetrahalometallates of zinc(ii), cadmium(ii) and
 mercury(ii) with benzopyridine- and benzopyrazine-type N-donor ligands or
 cations
;
_journal_issue 24
_journal_name_full CrystEngComm
_journal_page_first 4555
_journal_paper_doi 10.1039/C6CE00568C
_journal_volume 18
_journal_year 2016
_chemical_formula_moiety
;
3(C13 H9 N), C3 H10 I2 O2 Zn
;
_chemical_formula_sum 'C42 H37 I2 N3 O2 Zn'
_chemical_formula_weight 934.91
_chemical_name_common
;
tris(acridine) aqua-diiodo-O-ipropanol-zinc(II)
;
_chemical_name_systematic
;
tris(acridine) aqua-diiodo-O-ipropanol-zinc(II)
;
_space_group_crystal_system monoclinic
_space_group_IT_number 14
_space_group_name_Hall '-P 2yn'
_space_group_name_H-M_alt 'P 1 21/n 1'
_symmetry_space_group_name_Hall '-P 2yn'
_symmetry_space_group_name_H-M 'P 1 21/n 1'
_atom_sites_solution_hydrogens mixed
_atom_sites_solution_primary 'intrinsic phasing'
_atom_sites_solution_secondary difmap
_audit_creation_method SHELXL-2014
_audit_update_record
;
2016-03-09 deposited with the CCDC.
2016-04-14 downloaded from the CCDC.
;
_cell_angle_alpha 90
_cell_angle_beta 93.7720(10)
_cell_angle_gamma 90
_cell_formula_units_Z 4
_cell_length_a 11.4956(3)
_cell_length_b 21.8349(7)
_cell_length_c 15.5772(5)
_cell_measurement_temperature 293(2)
_cell_volume 3901.5(2)
_computing_cell_refinement 'SAINT (Bruker, 2014)'
_computing_data_collection 'APEX2 (Bruker, 2014)'
_computing_data_reduction 'SAINT (Bruker, 2014)'
_computing_molecular_graphics
;
 ORTEP-3 for Windows (Farrugia, 1997),
 Mercury (Macrae <i>et al</i>., 2008)
;
_computing_publication_material 'SHELXL-2014, PLATON (Spek, 2009)'
_computing_structure_refinement 'SHELXTL, SHELXL-2014/7 (Sheldrick, 2015)'
_computing_structure_solution 'SHELXTS (Sheldrick, 2015)'
_diffrn_ambient_temperature 293(2)
_diffrn_detector_area_resol_mean 10.24
_diffrn_measured_fraction_theta_full 0.999
_diffrn_measured_fraction_theta_max 0.999
_diffrn_measurement_device_type 'Bruker kappa, Photon 100 CMOS'
_diffrn_measurement_method '\f and \w scans'
_diffrn_radiation_type MoK\a
_diffrn_radiation_wavelength 0.71073
_diffrn_reflns_av_R_equivalents 0.0343
_diffrn_reflns_av_unetI/netI 0.0164
_diffrn_reflns_Laue_measured_fraction_full 0.999
_diffrn_reflns_Laue_measured_fraction_max 0.999
_diffrn_reflns_limit_h_max 14
_diffrn_reflns_limit_h_min -14
_diffrn_reflns_limit_k_max 27
_diffrn_reflns_limit_k_min -27
_diffrn_reflns_limit_l_max 19
_diffrn_reflns_limit_l_min -19
_diffrn_reflns_number 96261
_diffrn_reflns_point_group_measured_fraction_full 0.999
_diffrn_reflns_point_group_measured_fraction_max 0.999
_diffrn_reflns_theta_full 25.242
_diffrn_reflns_theta_max 26.372
_diffrn_reflns_theta_min 2.275
_exptl_absorpt_coefficient_mu 2.250
_exptl_absorpt_correction_T_max 0.7454
_exptl_absorpt_correction_T_min 0.5554
_exptl_absorpt_correction_type multi-scan
_exptl_absorpt_process_details 'SADABS (Bruker, 2014)'
_exptl_crystal_colour yellow
_exptl_crystal_density_diffrn 1.592
_exptl_crystal_density_method 'not measured'
_exptl_crystal_description prism
_exptl_crystal_F_000 1848
_exptl_crystal_size_max 0.448
_exptl_crystal_size_mid 0.306
_exptl_crystal_size_min 0.224
_refine_diff_density_max 1.572
_refine_diff_density_min -1.127
_refine_diff_density_rms 0.060
_refine_ls_extinction_method none
_refine_ls_goodness_of_fit_ref 1.023
_refine_ls_hydrogen_treatment mixed
_refine_ls_matrix_type full
_refine_ls_number_parameters 465
_refine_ls_number_reflns 7976
_refine_ls_number_restraints 3
_refine_ls_restrained_S_all 1.023
_refine_ls_R_factor_all 0.0548
_refine_ls_R_factor_gt 0.0364
_refine_ls_shift/su_max 0.001
_refine_ls_shift/su_mean 0.000
_refine_ls_structure_factor_coef Fsqd
_refine_ls_weighting_details 'w=1/[\s^2^(Fo^2^)+(0.0381P)^2^+4.3803P] where P=(Fo^2^+2Fc^2^)/3'
_refine_ls_weighting_scheme calc
_refine_ls_wR_factor_gt 0.0847
_refine_ls_wR_factor_ref 0.0951
_reflns_Friedel_coverage 0.000
_reflns_number_gt 6053
_reflns_number_total 7976
_reflns_threshold_expression 'I > 2\s(I)'
_cod_data_source_file c6ce00568c2.cif
_cod_data_source_block shelx
_cod_depositor_comments 'Adding full bibliography for 7224924--7224939.cif.'
_cod_database_code 7224935
_shelx_space_group_comment
;
The symmetry employed for this shelxl refinement is uniquely defined
by the following loop, which should always be used as a source of
symmetry information in preference to the above space-group names.
They are only intended as comments.
;
_shelx_estimated_absorpt_t_min 0.432
_shelx_estimated_absorpt_t_max 0.633
_shelxl_version_number 2014-3

loop_
_space_group_symop_operation_xyz
'x, y, z'
'-x+1/2, y+1/2, -z+1/2'
'-x, -y, -z'
'x-1/2, -y-1/2, z-1/2'

loop_
_atom_site_label
_atom_site_type_symbol
_atom_site_fract_x
_atom_site_fract_y
_atom_site_fract_z
_atom_site_U_iso_or_equiv
_atom_site_adp_type
_atom_site_occupancy
_atom_site_site_symmetry_order
_atom_site_calc_flag
_atom_site_refinement_flags_posn
_atom_site_refinement_flags_adp
C1 C 0.5397(4) 0.47251(17) 0.3762(2) 0.0653(10) Uani 1 1 d . .
C2 C 0.4402(4) 0.4985(2) 0.3312(3) 0.0811(12) Uani 1 1 d . .
H2 H 0.4495 0.5264 0.2869 0.097 Uiso 1 1 calc R U
C3 C 0.3321(5) 0.4829(3) 0.3525(4) 0.0974(15) Uani 1 1 d . .
H3 H 0.2675 0.5004 0.3230 0.117 Uiso 1 1 calc R U
C4 C 0.3160(5) 0.4402(3) 0.4193(4) 0.1051(18) Uani 1 1 d . .
H4 H 0.2411 0.4297 0.4331 0.126 Uiso 1 1 calc R U
C5 C 0.4077(6) 0.4152(2) 0.4623(4) 0.1007(17) Uani 1 1 d . .
H5 H 0.3956 0.3874 0.5061 0.121 Uiso 1 1 calc R U
C6 C 0.5231(4) 0.42966(19) 0.4433(3) 0.0763(12) Uani 1 1 d . .
C7 C 0.6218(5) 0.4056(2) 0.4855(3) 0.0889(15) Uani 1 1 d . .
H7 H 0.6134 0.3776 0.5297 0.107 Uiso 1 1 calc R U
C8 C 0.7324(5) 0.42140(18) 0.4646(3) 0.0752(11) Uani 1 1 d . .
C9 C 0.8365(6) 0.3980(2) 0.5062(3) 0.0977(16) Uani 1 1 d . .
H9 H 0.8320 0.3698 0.5506 0.117 Uiso 1 1 calc R U
C10 C 0.9413(6) 0.4158(3) 0.4824(4) 0.1044(17) Uani 1 1 d . .
H10 H 1.0087 0.3993 0.5096 0.125 Uiso 1 1 calc R U
C11 C 0.9495(5) 0.4589(2) 0.4170(3) 0.0880(13) Uani 1 1 d . .
H11 H 1.0226 0.4715 0.4018 0.106 Uiso 1 1 calc R U
C12 C 0.8530(4) 0.4825(2) 0.3754(3) 0.0738(11) Uani 1 1 d . .
H12 H 0.8605 0.5109 0.3315 0.089 Uiso 1 1 calc R U
C13 C 0.7407(4) 0.46470(16) 0.3976(2) 0.0628(9) Uani 1 1 d . .
C14 C 0.6714(4) 0.37164(17) 0.2153(2) 0.0668(10) Uani 1 1 d . .
C15 C 0.5601(4) 0.3906(2) 0.1826(3) 0.0839(13) Uani 1 1 d . .
H15 H 0.5537 0.4218 0.1420 0.101 Uiso 1 1 calc R U
C16 C 0.4626(5) 0.3643(3) 0.2092(4) 0.1029(17) Uani 1 1 d . .
H16 H 0.3901 0.3773 0.1862 0.124 Uiso 1 1 calc R U
C17 C 0.4688(6) 0.3182(3) 0.2700(4) 0.117(2) Uani 1 1 d . .
H17 H 0.4003 0.3014 0.2882 0.141 Uiso 1 1 calc R U
C18 C 0.5713(7) 0.2974(2) 0.3030(4) 0.1060(18) Uani 1 1 d . .
H18 H 0.5737 0.2660 0.3434 0.127 Uiso 1 1 calc R U
C19 C 0.6780(5) 0.32332(19) 0.2764(3) 0.0788(12) Uani 1 1 d . .
C20 C 0.7856(6) 0.30478(19) 0.3077(3) 0.0896(15) Uani 1 1 d . .
H20 H 0.7920 0.2731 0.3475 0.107 Uiso 1 1 calc R U
C21 C 0.8853(5) 0.33205(18) 0.2814(3) 0.0766(12) Uani 1 1 d . .
C22 C 0.9980(6) 0.3154(3) 0.3132(4) 0.1015(17) Uani 1 1 d . .
H22 H 1.0072 0.2841 0.3535 0.122 Uiso 1 1 calc R U
C23 C 1.0909(6) 0.3433(3) 0.2870(4) 0.110(2) Uani 1 1 d . .
H23 H 1.1645 0.3310 0.3087 0.132 Uiso 1 1 calc R U
C24 C 1.0809(5) 0.3915(3) 0.2265(4) 0.1036(17) Uani 1 1 d . .
H24 H 1.1476 0.4106 0.2091 0.124 Uiso 1 1 calc R U
C25 C 0.9723(4) 0.4102(2) 0.1931(3) 0.0835(12) Uani 1 1 d . .
H25 H 0.9657 0.4420 0.1534 0.100 Uiso 1 1 calc R U
C26 C 0.8719(4) 0.38087(17) 0.2199(2) 0.0661(10) Uani 1 1 d . .
C27 C 0.3318(3) 0.28930(16) 0.6215(2) 0.0608(9) Uani 1 1 d . .
C28 C 0.2105(4) 0.2982(2) 0.6174(3) 0.0783(11) Uani 1 1 d . .
H28 H 0.1776 0.3249 0.6555 0.094 Uiso 1 1 calc R U
C29 C 0.1406(5) 0.2672(2) 0.5568(4) 0.0999(16) Uani 1 1 d . .
H29 H 0.0602 0.2724 0.5547 0.120 Uiso 1 1 calc R U
C30 C 0.1904(6) 0.2277(3) 0.4983(4) 0.1105(19) Uani 1 1 d . .
H30 H 0.1421 0.2076 0.4571 0.133 Uiso 1 1 calc R U
C31 C 0.3045(6) 0.2183(2) 0.5002(3) 0.1017(16) Uani 1 1 d . .
H31 H 0.3346 0.1916 0.4608 0.122 Uiso 1 1 calc R U
C32 C 0.3814(4) 0.24844(17) 0.5616(2) 0.0723(11) Uani 1 1 d . .
C33 C 0.5008(5) 0.24026(19) 0.5680(3) 0.0786(12) Uani 1 1 d . .
H33 H 0.5345 0.2139 0.5298 0.094 Uiso 1 1 calc R U
C34 C 0.5708(4) 0.27014(18) 0.6292(3) 0.0686(10) Uani 1 1 d . .
C35 C 0.6961(4) 0.2642(2) 0.6388(3) 0.0875(14) Uani 1 1 d . .
H35 H 0.7343 0.2381 0.6028 0.105 Uiso 1 1 calc R U
C36 C 0.7574(4) 0.2963(3) 0.6999(4) 0.0959(15) Uani 1 1 d . .
H36 H 0.8383 0.2932 0.7043 0.115 Uiso 1 1 calc R U
C37 C 0.7027(4) 0.3341(2) 0.7566(3) 0.0879(13) Uani 1 1 d . .
H37 H 0.7474 0.3547 0.7993 0.105 Uiso 1 1 calc R U
C38 C 0.5858(3) 0.34128(19) 0.7508(3) 0.0724(11) Uani 1 1 d . .
H38 H 0.5511 0.3670 0.7893 0.087 Uiso 1 1 calc R U
C39 C 0.5150(3) 0.30992(16) 0.6863(2) 0.0580(8) Uani 1 1 d . .
C40 C 0.7553(6) 0.4768(2) 0.0003(3) 0.1021(17) Uani 1 1 d . .
H40 H 0.7958 0.4375 0.0080 0.122 Uiso 1 1 calc R U
C41 C 0.6472(7) 0.4615(4) -0.0439(4) 0.185(4) Uani 1 1 d . .
H41A H 0.6165 0.4251 -0.0192 0.278 Uiso 1 1 calc R U
H41B H 0.6590 0.4544 -0.1035 0.278 Uiso 1 1 calc R U
H41C H 0.5931 0.4946 -0.0389 0.278 Uiso 1 1 calc R U
C42 C 0.8335(6) 0.5138(4) -0.0441(4) 0.157(3) Uani 1 1 d . .
H42A H 0.9033 0.5205 -0.0080 0.235 Uiso 1 1 calc R U
H42B H 0.7973 0.5524 -0.0584 0.235 Uiso 1 1 calc R U
H42C H 0.8528 0.4933 -0.0958 0.235 Uiso 1 1 calc R U
N1 N 0.6464(3) 0.48908(14) 0.35474(18) 0.0618(8) Uani 1 1 d . .
N2 N 0.7667(3) 0.39965(13) 0.1881(2) 0.0636(8) Uani 1 1 d . .
N3 N 0.3992(3) 0.31952(13) 0.68144(18) 0.0570(7) Uani 1 1 d . .
Zn1 Zn 0.75750(4) 0.58260(2) 0.13297(2) 0.05398(11) Uani 1 1 d . .
I1 I 0.64563(3) 0.65958(2) 0.03538(2) 0.07850(11) Uani 1 1 d . .
I2 I 0.97016(3) 0.60678(2) 0.17962(3) 0.09720(13) Uani 1 1 d . .
O1 O 0.6663(2) 0.57625(12) 0.23480(16) 0.0633(6) Uani 1 1 d D .
O2 O 0.7406(3) 0.49753(11) 0.08661(16) 0.0660(7) Uani 1 1 d D .
H1O1 H 0.653(4) 0.6112(13) 0.261(3) 0.092(15) Uiso 1 1 d D .
H2O1 H 0.666(4) 0.5468(16) 0.273(2) 0.104(17) Uiso 1 1 d D .
H1O2 H 0.744(5) 0.4640(15) 0.119(3) 0.118(19) Uiso 1 1 d D .

loop_
_atom_site_aniso_label
_atom_site_aniso_U_11
_atom_site_aniso_U_22
_atom_site_aniso_U_33
_atom_site_aniso_U_23
_atom_site_aniso_U_13
_atom_site_aniso_U_12
C1 0.085(3) 0.058(2) 0.054(2) -0.0075(17) 0.015(2) -0.008(2)
C2 0.087(3) 0.084(3) 0.075(3) -0.007(2) 0.017(2) -0.006(2)
C3 0.088(3) 0.103(4) 0.103(4) -0.022(3) 0.016(3) -0.005(3)
C4 0.098(4) 0.104(4) 0.119(4) -0.028(4) 0.048(4) -0.032(3)
C5 0.125(5) 0.083(3) 0.099(4) -0.007(3) 0.045(4) -0.028(3)
C6 0.108(3) 0.060(2) 0.064(2) -0.0070(19) 0.030(2) -0.019(2)
C7 0.144(5) 0.059(3) 0.065(3) 0.011(2) 0.019(3) -0.007(3)
C8 0.115(4) 0.054(2) 0.056(2) 0.0000(18) 0.006(2) -0.005(2)
C9 0.144(5) 0.072(3) 0.073(3) 0.013(2) -0.017(3) 0.012(3)
C10 0.123(5) 0.088(4) 0.098(4) -0.011(3) -0.028(3) 0.010(3)
C11 0.095(3) 0.081(3) 0.085(3) -0.019(3) -0.009(3) 0.001(3)
C12 0.087(3) 0.071(3) 0.063(2) -0.008(2) 0.003(2) -0.004(2)
C13 0.090(3) 0.052(2) 0.0464(18) -0.0075(16) 0.0048(18) 0.0001(19)
C14 0.089(3) 0.056(2) 0.055(2) -0.0158(17) -0.0033(19) -0.012(2)
C15 0.081(3) 0.100(3) 0.069(3) -0.011(2) -0.002(2) -0.014(3)
C16 0.090(4) 0.133(5) 0.084(3) -0.030(3) 0.000(3) -0.023(3)
C17 0.125(5) 0.123(5) 0.105(5) -0.039(4) 0.023(4) -0.057(4)
C18 0.161(6) 0.070(3) 0.088(4) -0.008(3) 0.022(4) -0.047(4)
C19 0.117(4) 0.051(2) 0.067(3) -0.0105(19) 0.000(3) -0.016(2)
C20 0.148(5) 0.045(2) 0.076(3) 0.000(2) 0.003(3) -0.005(3)
C21 0.111(4) 0.054(2) 0.062(2) -0.0154(18) -0.017(2) 0.022(2)
C22 0.130(5) 0.079(3) 0.092(4) -0.014(3) -0.014(4) 0.035(3)
C23 0.122(5) 0.108(5) 0.097(4) -0.028(3) -0.025(4) 0.055(4)
C24 0.079(3) 0.116(4) 0.115(4) -0.035(4) 0.003(3) 0.004(3)
C25 0.085(3) 0.078(3) 0.087(3) -0.008(2) 0.000(2) 0.002(2)
C26 0.082(3) 0.052(2) 0.063(2) -0.0132(17) -0.006(2) 0.0043(19)
C27 0.079(3) 0.051(2) 0.0524(19) 0.0076(16) 0.0006(18) 0.0023(18)
C28 0.077(3) 0.071(3) 0.085(3) 0.008(2) -0.008(2) 0.005(2)
C29 0.090(3) 0.093(4) 0.113(4) 0.014(3) -0.028(3) -0.005(3)
C30 0.147(6) 0.087(4) 0.093(4) -0.012(3) -0.032(4) -0.007(4)
C31 0.143(5) 0.077(3) 0.083(3) -0.014(3) -0.011(3) 0.008(3)
C32 0.112(4) 0.051(2) 0.054(2) 0.0014(17) 0.000(2) 0.004(2)
C33 0.111(4) 0.058(2) 0.070(3) 0.003(2) 0.026(2) 0.023(2)
C34 0.085(3) 0.056(2) 0.067(2) 0.0120(19) 0.023(2) 0.018(2)
C35 0.089(3) 0.076(3) 0.102(4) 0.022(3) 0.039(3) 0.033(3)
C36 0.070(3) 0.097(4) 0.121(4) 0.035(3) 0.013(3) 0.014(3)
C37 0.071(3) 0.094(3) 0.098(3) 0.017(3) -0.005(2) 0.002(2)
C38 0.064(2) 0.074(3) 0.079(3) 0.007(2) 0.001(2) 0.007(2)
C39 0.067(2) 0.052(2) 0.055(2) 0.0116(16) 0.0082(17) 0.0083(17)
C40 0.158(5) 0.088(3) 0.061(3) -0.017(2) 0.013(3) -0.024(3)
C41 0.185(8) 0.278(11) 0.091(4) -0.051(6) 0.002(5) -0.101(8)
C42 0.151(6) 0.221(8) 0.105(5) -0.037(5) 0.069(4) -0.020(6)
N1 0.080(2) 0.0555(17) 0.0506(16) -0.0021(13) 0.0134(15) -0.0069(16)
N2 0.077(2) 0.0515(17) 0.0611(18) -0.0008(14) -0.0043(16) -0.0026(15)
N3 0.0629(18) 0.0545(16) 0.0540(16) 0.0004(13) 0.0067(14) 0.0082(14)
Zn1 0.0604(2) 0.0498(2) 0.0528(2) -0.00014(17) 0.01197(18) -0.00527(18)
I1 0.1137(2) 0.05810(16) 0.06283(16) 0.00956(12) -0.00085(14) 0.00370(14)
I2 0.05899(17) 0.0915(2) 0.1417(3) -0.0278(2) 0.01130(17) -0.01427(15)
O1 0.0787(17) 0.0585(16) 0.0551(14) 0.0066(13) 0.0226(12) 0.0074(13)
O2 0.0958(19) 0.0492(14) 0.0538(14) -0.0047(12) 0.0100(13) -0.0036(13)

loop_
_atom_type_symbol
_atom_type_description
_atom_type_scat_dispersion_real
_atom_type_scat_dispersion_imag
_atom_type_scat_source
C C 0.0033 0.0016 'International Tables Vol C Tables 4.2.6.8 and 6.1.1.4'
Zn Zn 0.2839 1.4301 'International Tables Vol C Tables 4.2.6.8 and 6.1.1.4'
I I -0.4742 1.8119 'International Tables Vol C Tables 4.2.6.8 and 6.1.1.4'
N N 0.0061 0.0033 'International Tables Vol C Tables 4.2.6.8 and 6.1.1.4'
O O 0.0106 0.0060 'International Tables Vol C Tables 4.2.6.8 and 6.1.1.4'
H H 0.0000 0.0000 'International Tables Vol C Tables 4.2.6.8 and 6.1.1.4'

loop_
_geom_angle_atom_site_label_1
_geom_angle_atom_site_label_2
_geom_angle_atom_site_label_3
_geom_angle
N1 C1 C2 119.2(4)
N1 C1 C6 121.9(4)
C2 C1 C6 118.9(4)
C3 C2 C1 120.0(5)
C3 C2 H2 120.0
C1 C2 H2 120.0
C2 C3 C4 120.9(5)
C2 C3 H3 119.6
C4 C3 H3 119.6
C5 C4 C3 120.1(5)
C5 C4 H4 119.9
C3 C4 H4 119.9
C4 C5 C6 121.9(5)
C4 C5 H5 119.1
C6 C5 H5 119.1
C7 C6 C5 124.7(5)
C7 C6 C1 117.1(4)
C5 C6 C1 118.2(5)
C6 C7 C8 122.4(4)
C6 C7 H7 118.8
C8 C7 H7 118.8
C7 C8 C13 116.8(4)
C7 C8 C9 124.5(4)
C13 C8 C9 118.7(5)
C10 C9 C8 121.1(5)
C10 C9 H9 119.5
C8 C9 H9 119.5
C9 C10 C11 120.1(5)
C9 C10 H10 119.9
C11 C10 H10 119.9
C12 C11 C10 121.1(5)
C12 C11 H11 119.5
C10 C11 H11 119.5
C11 C12 C13 120.8(4)
C11 C12 H12 119.6
C13 C12 H12 119.6
N1 C13 C12 119.3(3)
N1 C13 C8 122.6(4)
C12 C13 C8 118.2(4)
N2 C14 C15 119.5(4)
N2 C14 C19 122.7(4)
C15 C14 C19 117.9(4)
C16 C15 C14 121.2(5)
C16 C15 H15 119.4
C14 C15 H15 119.4
C15 C16 C17 121.0(6)
C15 C16 H16 119.5
C17 C16 H16 119.5
C18 C17 C16 121.1(6)
C18 C17 H17 119.4
C16 C17 H17 119.4
C17 C18 C19 120.3(5)
C17 C18 H18 119.8
C19 C18 H18 119.8
C20 C19 C14 117.9(4)
C20 C19 C18 123.6(5)
C14 C19 C18 118.5(5)
C19 C20 C21 121.3(4)
C19 C20 H20 119.3
C21 C20 H20 119.3
C20 C21 C22 123.3(5)
C20 C21 C26 117.7(4)
C22 C21 C26 118.9(5)
C23 C22 C21 121.2(6)
C23 C22 H22 119.4
C21 C22 H22 119.4
C22 C23 C24 121.3(6)
C22 C23 H23 119.4
C24 C23 H23 119.4
C25 C24 C23 120.2(6)
C25 C24 H24 119.9
C23 C24 H24 119.9
C24 C25 C26 119.4(5)
C24 C25 H25 120.3
C26 C25 H25 120.3
N2 C26 C25 119.3(4)
N2 C26 C21 121.9(4)
C25 C26 C21 118.9(4)
N3 C27 C28 119.2(4)
N3 C27 C32 121.3(4)
C28 C27 C32 119.4(4)
C29 C28 C27 119.8(5)
C29 C28 H28 120.1
C27 C28 H28 120.1
C28 C29 C30 120.2(5)
C28 C29 H29 119.9
C30 C29 H29 119.9
C31 C30 C29 121.6(5)
C31 C30 H30 119.2
C29 C30 H30 119.2
C30 C31 C32 121.1(5)
C30 C31 H31 119.5
C32 C31 H31 119.5
C33 C32 C31 124.1(4)
C33 C32 C27 117.9(4)
C31 C32 C27 117.9(5)
C34 C33 C32 121.6(4)
C34 C33 H33 119.2
C32 C33 H33 119.2
C33 C34 C39 117.1(4)
C33 C34 C35 124.4(4)
C39 C34 C35 118.5(4)
C36 C35 C34 120.0(4)
C36 C35 H35 120.0
C34 C35 H35 120.0
C35 C36 C37 121.5(5)
C35 C36 H36 119.3
C37 C36 H36 119.3
C38 C37 C36 121.1(5)
C38 C37 H37 119.4
C36 C37 H37 119.4
C37 C38 C39 120.7(4)
C37 C38 H38 119.6
C39 C38 H38 119.6
N3 C39 C34 123.0(4)
N3 C39 C38 118.8(3)
C34 C39 C38 118.2(4)
C41 C40 C42 117.3(6)
C41 C40 O2 112.0(5)
C42 C40 O2 113.2(4)
C41 C40 H40 104.2
C42 C40 H40 104.2
O2 C40 H40 104.2
C40 C41 H41A 109.5
C40 C41 H41B 109.5
H41A C41 H41B 109.5
C40 C41 H41C 109.5
H41A C41 H41C 109.5
H41B C41 H41C 109.5
C40 C42 H42A 109.5
C40 C42 H42B 109.5
H42A C42 H42B 109.5
C40 C42 H42C 109.5
H42A C42 H42C 109.5
H42B C42 H42C 109.5
C1 N1 C13 119.3(3)
C26 N2 C14 118.5(3)
C39 N3 C27 119.0(3)
O1 Zn1 O2 100.49(11)
O1 Zn1 I1 104.63(8)
O2 Zn1 I1 111.30(8)
O1 Zn1 I2 109.65(9)
O2 Zn1 I2 111.27(9)
I1 Zn1 I2 117.845(19)
Zn1 O1 H1O1 116(3)
Zn1 O1 H2O1 129(3)
H1O1 O1 H2O1 108(4)
C40 O2 Zn1 128.0(3)
C40 O2 H1O2 105(3)
Zn1 O2 H1O2 124(3)

loop_
_geom_bond_atom_site_label_1
_geom_bond_atom_site_label_2
_geom_bond_distance
C1 N1 1.343(5)
C1 C2 1.420(6)
C1 C6 1.425(5)
C2 C3 1.351(6)
C2 H2 0.9300
C3 C4 1.418(8)
C3 H3 0.9300
C4 C5 1.328(8)
C4 H4 0.9300
C5 C6 1.414(7)
C5 H5 0.9300
C6 C7 1.377(7)
C7 C8 1.377(7)
C7 H7 0.9300
C8 C13 1.416(5)
C8 C9 1.419(7)
C9 C10 1.341(8)
C9 H9 0.9300
C10 C11 1.395(7)
C10 H10 0.9300
C11 C12 1.350(6)
C11 H11 0.9300
C12 C13 1.413(6)
C12 H12 0.9300
C13 N1 1.346(5)
C14 N2 1.348(5)
C14 C15 1.408(6)
C14 C19 1.420(6)
C15 C16 1.349(7)
C15 H15 0.9300
C16 C17 1.379(9)
C16 H16 0.9300
C17 C18 1.334(9)
C17 H17 0.9300
C18 C19 1.436(7)
C18 H18 0.9300
C19 C20 1.361(7)
C20 C21 1.377(7)
C20 H20 0.9300
C21 C22 1.405(7)
C21 C26 1.435(6)
C22 C23 1.317(8)
C22 H22 0.9300
C23 C24 1.412(8)
C23 H23 0.9300
C24 C25 1.383(7)
C24 H24 0.9300
C25 C26 1.407(6)
C25 H25 0.9300
C26 N2 1.341(5)
C27 N3 1.346(5)
C27 C28 1.405(6)
C27 C32 1.437(5)
C28 C29 1.376(6)
C28 H28 0.9300
C29 C30 1.403(8)
C29 H29 0.9300
C30 C31 1.326(8)
C30 H30 0.9300
C31 C32 1.420(7)
C31 H31 0.9300
C32 C33 1.381(6)
C33 C34 1.372(6)
C33 H33 0.9300
C34 C39 1.425(5)
C34 C35 1.444(6)
C35 C36 1.344(7)
C35 H35 0.9300
C36 C37 1.388(7)
C36 H36 0.9300
C37 C38 1.350(6)
C37 H37 0.9300
C38 C39 1.426(6)
C38 H38 0.9300
C39 N3 1.345(5)
C40 C41 1.420(8)
C40 C42 1.421(8)
C40 O2 1.438(5)
C40 H40 0.9800
C41 H41A 0.9600
C41 H41B 0.9600
C41 H41C 0.9600
C42 H42A 0.9600
C42 H42B 0.9600
C42 H42C 0.9600
Zn1 O1 1.963(2)
Zn1 O2 1.998(2)
Zn1 I1 2.5559(5)
Zn1 I2 2.5592(5)
O1 H1O1 0.886(19)
O1 H2O1 0.880(19)
O2 H1O2 0.886(19)

loop_
_geom_hbond_atom_site_label_D
_geom_hbond_atom_site_label_H
_geom_hbond_atom_site_label_A
_geom_hbond_distance_DH
_geom_hbond_distance_HA
_geom_hbond_distance_DA
_geom_hbond_angle_DHA
_geom_hbond_site_symmetry_A
C42 H42B I1 0.96 3.32 4.085(8) 138.6 .
C42 H42C I2 0.96 3.31 4.136(7) 145.1 3_765
O1 H1O1 N3 0.886(19) 1.87(2) 2.753(4) 171(4) 3_666
O1 H2O1 N1 0.880(19) 1.81(2) 2.687(4) 172(5) .
O2 H1O2 N2 0.886(19) 1.78(2) 2.663(4) 173(5) .

loop_
_geom_torsion_atom_site_label_1
_geom_torsion_atom_site_label_2
_geom_torsion_atom_site_label_3
_geom_torsion_atom_site_label_4
_geom_torsion
N1 C1 C2 C3 -179.3(4)
C6 C1 C2 C3 0.5(6)
C1 C2 C3 C4 -0.5(7)
C2 C3 C4 C5 0.4(8)
C3 C4 C5 C6 -0.3(8)
C4 C5 C6 C7 179.8(5)
C4 C5 C6 C1 0.3(7)
N1 C1 C6 C7 -0.2(6)
C2 C1 C6 C7 -179.9(4)
N1 C1 C6 C5 179.4(4)
C2 C1 C6 C5 -0.3(6)
C5 C6 C7 C8 -179.8(4)
C1 C6 C7 C8 -0.2(6)
C6 C7 C8 C13 0.8(6)
C6 C7 C8 C9 179.9(4)
C7 C8 C9 C10 -179.7(5)
C13 C8 C9 C10 -0.6(7)
C8 C9 C10 C11 1.3(8)
C9 C10 C11 C12 -1.3(8)
C10 C11 C12 C13 0.7(7)
C11 C12 C13 N1 -179.9(4)
C11 C12 C13 C8 -0.1(6)
C7 C8 C13 N1 -1.0(6)
C9 C8 C13 N1 179.8(4)
C7 C8 C13 C12 179.2(4)
C9 C8 C13 C12 0.0(6)
N2 C14 C15 C16 -179.0(4)
C19 C14 C15 C16 0.8(6)
C14 C15 C16 C17 0.6(8)
C15 C16 C17 C18 -1.4(9)
C16 C17 C18 C19 0.8(9)
N2 C14 C19 C20 -0.5(6)
C15 C14 C19 C20 179.6(4)
N2 C14 C19 C18 178.5(4)
C15 C14 C19 C18 -1.4(6)
C17 C18 C19 C20 179.6(5)
C17 C18 C19 C14 0.6(7)
C14 C19 C20 C21 0.3(6)
C18 C19 C20 C21 -178.6(4)
C19 C20 C21 C22 178.6(4)
C19 C20 C21 C26 0.1(6)
C20 C21 C22 C23 -179.1(5)
C26 C21 C22 C23 -0.7(7)
C21 C22 C23 C24 0.7(8)
C22 C23 C24 C25 -0.3(8)
C23 C24 C25 C26 -0.1(7)
C24 C25 C26 N2 179.3(4)
C24 C25 C26 C21 0.0(6)
C20 C21 C26 N2 -0.3(6)
C22 C21 C26 N2 -178.9(4)
C20 C21 C26 C25 178.9(4)
C22 C21 C26 C25 0.3(6)
N3 C27 C28 C29 -179.5(4)
C32 C27 C28 C29 0.7(6)
C27 C28 C29 C30 -1.2(7)
C28 C29 C30 C31 1.1(9)
C29 C30 C31 C32 -0.5(9)
C30 C31 C32 C33 179.2(5)
C30 C31 C32 C27 0.1(7)
N3 C27 C32 C33 0.9(5)
C28 C27 C32 C33 -179.3(4)
N3 C27 C32 C31 -179.9(4)
C28 C27 C32 C31 -0.2(6)
C31 C32 C33 C34 -179.3(4)
C27 C32 C33 C34 -0.2(6)
C32 C33 C34 C39 0.2(6)
C32 C33 C34 C35 -179.3(4)
C33 C34 C35 C36 178.7(4)
C39 C34 C35 C36 -0.8(6)
C34 C35 C36 C37 2.1(7)
C35 C36 C37 C38 -1.9(8)
C36 C37 C38 C39 0.3(7)
C33 C34 C39 N3 -0.9(5)
C35 C34 C39 N3 178.6(3)
C33 C34 C39 C38 179.7(3)
C35 C34 C39 C38 -0.8(5)
C37 C38 C39 N3 -178.4(4)
C37 C38 C39 C34 1.0(6)
C2 C1 N1 C13 179.7(3)
C6 C1 N1 C13 -0.1(5)
C12 C13 N1 C1 -179.5(3)
C8 C13 N1 C1 0.7(5)
C25 C26 N2 C14 -179.0(3)
C21 C26 N2 C14 0.2(5)
C15 C14 N2 C26 -179.9(3)
C19 C14 N2 C26 0.3(5)
C34 C39 N3 C27 1.6(5)
C38 C39 N3 C27 -179.0(3)
C28 C27 N3 C39 178.6(3)
C32 C27 N3 C39 -1.6(5)
C41 C40 O2 Zn1 -107.9(6)
C42 C40 O2 Zn1 27.4(8)
